data_7064024
loop_
_publ_author_name
'Zeng, Yu'
'Chen, Jian-Yuan'
'Li, Yun'
'Guo, Ji-Lin'
'Pang, Chu-Ming'
'Li, Sheng-Yu'
'Wang, Zhao-Yang'

_publ_section_title
;
 The concise synthesis of tetrasubstituted furan-based Schiff base
 compounds via a one-pot method
;
_journal_issue 42
_journal_name_full 'New Journal of Chemistry'
_journal_page_first 18502
_journal_page_last 18509
_journal_paper_doi 10.1039/D5NJ03763H
_journal_volume 49
_journal_year 2025
_chemical_formula_moiety 'C25 H18 N2 O'
_chemical_formula_sum 'C25 H18 N2 O'
_chemical_formula_weight 362.41
_space_group_crystal_system orthorhombic
_space_group_IT_number 29
_space_group_name_Hall 'P 2c -2ac'
_space_group_name_H-M_alt 'P c a 21'
_atom_sites_solution_hydrogens geom
_atom_sites_solution_primary dual
_audit_creation_date 2024-04-26
_audit_creation_method
;
Olex2 1.5
(compiled 2024.02.16 svn.r378c4104 for OlexSys, GUI svn.r6928)
;
_audit_update_record
;
2025-02-25 deposited with the CCDC.	2025-09-29 downloaded from the CCDC.
;
_cell_angle_alpha 90
_cell_angle_beta 90
_cell_angle_gamma 90
_cell_formula_units_Z 4
_cell_length_a 18.8420(12)
_cell_length_b 6.2924(3)
_cell_length_c 16.2912(11)
_cell_measurement_reflns_used 3122
_cell_measurement_temperature 297
_cell_measurement_theta_max 23.2760
_cell_measurement_theta_min 2.5010
_cell_volume 1931.5(2)
_computing_cell_refinement 'CrysAlisPro 1.171.42.99a (Rigaku OD, 2023)'
_computing_data_collection 'CrysAlisPro 1.171.42.99a (Rigaku OD, 2023)'
_computing_data_reduction 'CrysAlisPro 1.171.42.99a (Rigaku OD, 2023)'
_computing_molecular_graphics 'Olex2 1.5 (Dolomanov et al., 2009)'
_computing_publication_material 'Olex2 1.5 (Dolomanov et al., 2009)'
_computing_structure_refinement 'SHELXL 2018/3 (Sheldrick, 2015)'
_computing_structure_solution 'SHELXT 2014/5 (Sheldrick, 2014)'
_diffrn_ambient_temperature 297
_diffrn_detector 'CCD plate'
_diffrn_detector_area_resol_mean 8.0606
_diffrn_detector_type Eos
_diffrn_measured_fraction_theta_full 1.000
_diffrn_measured_fraction_theta_max 0.916
_diffrn_measurement_details
;
List of Runs (angles in degrees, time in seconds):

  # Type    Start    End  Width  t~exp~   \w     \q     \k     \f   Frames
#--------------------------------------------------------------------------
  1  \w    -39.00  44.70   0.90    2.50    --   17.12 -77.00 150.00   93
  2  \w     -1.00  74.60   0.90    2.50    --   17.12  57.00  30.00   84
  3  \w      5.00  85.10   0.90    2.50    --   17.12  57.00 -60.00   89
  4  \w    -25.00   8.30   0.90    2.50    --  -17.59 -77.00-180.00   37
  5  \w    -14.00  14.80   0.90    2.50    --  -17.59  77.00  90.00   32
  6  \w    -17.00  51.40   0.90    2.50    --  -17.59  37.00-120.00   76
  7  \w    -39.00   6.90   0.90    2.50    --  -17.59 -77.00  30.00   51
;
_diffrn_measurement_device 'four-circle diffractometer'
_diffrn_measurement_device_type 'Xcalibur, Eos, Gemini'
_diffrn_measurement_method '\w scans'
_diffrn_orient_matrix_type 'CrysAlisPro convention (1999,Acta A55,543-557)'
_diffrn_orient_matrix_UB_11 0.0349247000
_diffrn_orient_matrix_UB_12 -0.0177594000
_diffrn_orient_matrix_UB_13 -0.0147533000
_diffrn_orient_matrix_UB_21 -0.0116061000
_diffrn_orient_matrix_UB_22 0.0212451000
_diffrn_orient_matrix_UB_23 -0.0405995000
_diffrn_orient_matrix_UB_31 0.0079067000
_diffrn_orient_matrix_UB_32 0.1092602000
_diffrn_orient_matrix_UB_33 0.0054906000
_diffrn_radiation_monochromator graphite
_diffrn_radiation_probe x-ray
_diffrn_radiation_type 'Mo K\a'
_diffrn_radiation_wavelength 0.71073
_diffrn_reflns_av_R_equivalents 0.0437
_diffrn_reflns_av_unetI/netI 0.0525
_diffrn_reflns_Laue_measured_fraction_full 1.000
_diffrn_reflns_Laue_measured_fraction_max 0.916
_diffrn_reflns_limit_h_max 14
_diffrn_reflns_limit_h_min -25
_diffrn_reflns_limit_k_max 8
_diffrn_reflns_limit_k_min -8
_diffrn_reflns_limit_l_max 20
_diffrn_reflns_limit_l_min -22
_diffrn_reflns_number 16130
_diffrn_reflns_point_group_measured_fraction_full 0.998
_diffrn_reflns_point_group_measured_fraction_max 0.875
_diffrn_reflns_theta_full 25.242
_diffrn_reflns_theta_max 29.323
_diffrn_reflns_theta_min 2.162
_diffrn_source 'fine-focus sealed X-ray tube'
_diffrn_source_type 'Enhance (Mo) X-ray Source'
_exptl_absorpt_coefficient_mu 0.077
_exptl_absorpt_correction_T_max 1.00000
_exptl_absorpt_correction_T_min 0.53908
_exptl_absorpt_correction_type multi-scan
_exptl_absorpt_process_details
;
CrysAlisPro 1.171.42.99a (Rigaku Oxford Diffraction, 2023)
Empirical absorption correction using spherical harmonics,
implemented in SCALE3 ABSPACK scaling algorithm.
;
_exptl_crystal_colour colourless
_exptl_crystal_colour_primary colourless
_exptl_crystal_density_diffrn 1.246
_exptl_crystal_description block
_exptl_crystal_F_000 760
_refine_diff_density_max 0.129
_refine_diff_density_min -0.185
_refine_diff_density_rms 0.038
_refine_ls_abs_structure_details
;
 Flack x determined using 1063 quotients [(I+)-(I-)]/[(I+)+(I-)]
 (Parsons, Flack and Wagner, Acta Cryst. B69 (2013) 249-259).
;
_refine_ls_abs_structure_Flack 0.8(9)
_refine_ls_extinction_method none
_refine_ls_goodness_of_fit_ref 1.068
_refine_ls_hydrogen_treatment constr
_refine_ls_matrix_type full
_refine_ls_number_parameters 254
_refine_ls_number_reflns 4639
_refine_ls_number_restraints 1
_refine_ls_restrained_S_all 1.068
_refine_ls_R_factor_all 0.0923
_refine_ls_R_factor_gt 0.0596
_refine_ls_shift/su_max 0.004
_refine_ls_shift/su_mean 0.000
_refine_ls_structure_factor_coef Fsqd
_refine_ls_weighting_details 'w=1/[\s^2^(Fo^2^)+(0.0487P)^2^] where P=(Fo^2^+2Fc^2^)/3'
_refine_ls_weighting_scheme calc
_refine_ls_wR_factor_gt 0.1065
_refine_ls_wR_factor_ref 0.1199
_reflns_Friedel_coverage 0.847
_reflns_Friedel_fraction_full 0.996
_reflns_Friedel_fraction_max 0.831
_reflns_number_gt 3283
_reflns_number_total 4639
_reflns_threshold_expression 'I > 2\s(I)'
_cod_data_source_file d5nj03763h2.cif
_cod_data_source_block exp_14288_auto
_cod_depositor_comments 'Adding full bibliography for 7064024.cif.'
_cod_database_code 7064024
_shelx_shelxl_version_number 2018/3
_shelx_space_group_comment
;
The symmetry employed for this shelxl refinement is uniquely defined
by the following loop, which should always be used as a source of
symmetry information in preference to the above space-group names.
They are only intended as comments.
;
_olex2_refinement_description
;
1. Fixed Uiso
 At 1.2 times of:
  All C(H) groups
 At 1.5 times of:
  All C(H,H,H) groups
2.a Aromatic/amide H refined with riding coordinates:
 C2(H2), C5(H5), C7(H7), C9(H9), C11(H11), C14(H14), C15(H15), C17(H17),
 C19(H19), C20(H20), C21(H21), C22(H22), C23(H23), C24(H24), C25(H25)
2.b Idealised Me refined as rotating group:
 C3(H3A,H3B,H3C)
;
_olex2_submission_special_instructions 'No special instructions were received'
_oxdiff_exptl_absorpt_empirical_details
;
Empirical correction (ABSPACK) includes:
- Absorption correction using spherical harmonics
- Frame scaling
;
_oxdiff_exptl_absorpt_empirical_full_max 1.360
_oxdiff_exptl_absorpt_empirical_full_min 0.637

loop_
_space_group_symop_operation_xyz
'x, y, z'
'-x, -y, z+1/2'
'x+1/2, -y, z'
'-x+1/2, y, z+1/2'

loop_
_atom_site_label
_atom_site_type_symbol
_atom_site_fract_x
_atom_site_fract_y
_atom_site_fract_z
_atom_site_U_iso_or_equiv
_atom_site_adp_type
_atom_site_occupancy
_atom_site_site_symmetry_order
_atom_site_calc_flag
_atom_site_refinement_flags_posn
_atom_site_refinement_flags_adp
_atom_site_refinement_flags_occupancy
_atom_site_disorder_assembly
_atom_site_disorder_group
O1 O 0.77871(11) 0.2075(3) 0.52881(13) 0.0441(6) Uani 1 1 d . . . . .
N1 N 0.75346(14) 0.4793(4) 0.43100(16) 0.0440(6) Uani 1 1 d . . . . .
N2 N 0.57681(19) 0.2505(5) 0.3600(2) 0.0729(10) Uani 1 1 d . . . . .
C1 C 0.83272(16) 0.7684(4) 0.4056(2) 0.0422(7) Uani 1 1 d . . . . .
C2 C 0.89952(19) 0.8557(6) 0.4199(3) 0.0604(10) Uani 1 1 d . . . . .
H2 H 0.930024 0.791746 0.457377 0.072 Uiso 1 1 calc R U . . .
C3 C 0.9014(3) 1.3335(6) 0.2781(3) 0.0839(15) Uani 1 1 d . . . . .
H3A H 0.925686 1.290932 0.228932 0.126 Uiso 1 1 calc R U . . .
H3B H 0.932964 1.414872 0.311983 0.126 Uiso 1 1 calc R U . . .
H3C H 0.860925 1.418553 0.263859 0.126 Uiso 1 1 calc R U . . .
C4 C 0.74408(18) 0.0313(4) 0.5605(2) 0.0429(7) Uani 1 1 d . . . . .
C5 C 0.9207(2) 1.0372(6) 0.3786(3) 0.0679(11) Uani 1 1 d . . . . .
H5 H 0.965840 1.091548 0.388160 0.082 Uiso 1 1 calc R U . . .
C6 C 0.61954(19) 0.2220(5) 0.4083(2) 0.0493(8) Uani 1 1 d . . . . .
C7 C 0.58925(19) -0.2610(6) 0.4875(2) 0.0558(9) Uani 1 1 d . . . . .
H7 H 0.607608 -0.263322 0.434551 0.067 Uiso 1 1 calc R U . . .
C8 C 0.61945(17) -0.1316(5) 0.5454(2) 0.0426(8) Uani 1 1 d . . . . .
C9 C 0.8490(2) -0.0189(5) 0.6492(3) 0.0603(10) Uani 1 1 d . . . . .
H9 H 0.864495 0.116080 0.634478 0.072 Uiso 1 1 calc R U . . .
C10 C 0.67836(17) 0.0144(5) 0.52542(19) 0.0413(7) Uani 1 1 d . . . . .
C11 C 0.8897(2) -0.1401(7) 0.7022(3) 0.0716(12) Uani 1 1 d . . . . .
H11 H 0.931984 -0.085857 0.722908 0.086 Uiso 1 1 calc R U . . .
C12 C 0.73572(17) 0.2986(5) 0.4719(2) 0.0434(8) Uani 1 1 d . . . . .
C13 C 0.8772(2) 1.1387(5) 0.3243(2) 0.0552(10) Uani 1 1 d . . . . .
C14 C 0.78861(18) 0.8716(5) 0.35089(19) 0.0459(8) Uani 1 1 d . . . . .
H14 H 0.743628 0.817143 0.340388 0.055 Uiso 1 1 calc R U . . .
C15 C 0.59191(19) -0.1356(6) 0.6246(2) 0.0570(9) Uani 1 1 d . . . . .
H15 H 0.612037 -0.050552 0.665054 0.068 Uiso 1 1 calc R U . . .
C16 C 0.78570(17) -0.0948(5) 0.61778(19) 0.0432(8) Uani 1 1 d . . . . .
C17 C 0.8679(2) -0.3396(7) 0.7243(3) 0.0665(11) Uani 1 1 d . . . . .
H17 H 0.895261 -0.421025 0.759891 0.080 Uiso 1 1 calc R U . . .
C18 C 0.67442(17) 0.1832(5) 0.46658(19) 0.0428(8) Uani 1 1 d . . . . .
C19 C 0.5052(2) -0.3908(6) 0.5848(3) 0.0714(12) Uani 1 1 d . . . . .
H19 H 0.466882 -0.478035 0.597611 0.086 Uiso 1 1 calc R U . . .
C20 C 0.7644(2) -0.2984(5) 0.6402(2) 0.0529(9) Uani 1 1 d . . . . .
H20 H 0.722356 -0.354249 0.619486 0.064 Uiso 1 1 calc R U . . .
C21 C 0.5318(2) -0.3883(6) 0.5069(3) 0.0716(12) Uani 1 1 d . . . . .
H21 H 0.511247 -0.472710 0.466526 0.086 Uiso 1 1 calc R U . . .
C22 C 0.81245(18) 0.5737(5) 0.4465(2) 0.0463(8) Uani 1 1 d . . . . .
H22 H 0.843018 0.515083 0.485124 0.056 Uiso 1 1 calc R U . . .
C23 C 0.5349(2) -0.2650(7) 0.6438(3) 0.0679(11) Uani 1 1 d . . . . .
H23 H 0.516750 -0.266226 0.696937 0.081 Uiso 1 1 calc R U . . .
C24 C 0.8104(2) 1.0544(5) 0.3117(2) 0.0539(9) Uani 1 1 d . . . . .
H24 H 0.779413 1.122641 0.275900 0.065 Uiso 1 1 calc R U . . .
C25 C 0.8056(2) -0.4185(6) 0.6935(3) 0.0628(11) Uani 1 1 d . . . . .
H25 H 0.790779 -0.554051 0.708450 0.075 Uiso 1 1 calc R U . . .

loop_
_atom_site_aniso_label
_atom_site_aniso_U_11
_atom_site_aniso_U_22
_atom_site_aniso_U_33
_atom_site_aniso_U_23
_atom_site_aniso_U_13
_atom_site_aniso_U_12
O1 0.0451(13) 0.0358(11) 0.0515(13) 0.0034(10) -0.0009(11) -0.0044(9)
N1 0.0463(15) 0.0357(13) 0.0500(16) 0.0036(12) 0.0016(13) -0.0065(13)
N2 0.071(2) 0.078(2) 0.070(2) 0.0175(19) -0.0165(19) -0.0152(18)
C1 0.0415(18) 0.0347(16) 0.0503(19) -0.0047(15) 0.0074(16) -0.0024(14)
C2 0.046(2) 0.048(2) 0.087(3) 0.0089(19) -0.005(2) -0.0010(16)
C3 0.112(4) 0.046(2) 0.093(3) -0.001(2) 0.043(3) -0.016(2)
C4 0.0507(19) 0.0319(16) 0.0462(18) -0.0025(14) 0.0073(16) -0.0013(15)
C5 0.045(2) 0.049(2) 0.110(3) -0.006(2) 0.010(2) -0.0108(17)
C6 0.053(2) 0.0437(19) 0.051(2) 0.0060(16) 0.0012(19) -0.0117(16)
C7 0.058(2) 0.058(2) 0.051(2) -0.0019(18) 0.0069(19) -0.0098(19)
C8 0.0441(18) 0.0357(16) 0.0479(19) 0.0075(15) 0.0039(16) 0.0001(14)
C9 0.058(2) 0.0472(19) 0.076(3) 0.0081(19) -0.005(2) 0.0004(19)
C10 0.0474(19) 0.0350(16) 0.0414(17) -0.0023(13) 0.0023(16) -0.0003(14)
C11 0.061(3) 0.070(3) 0.084(3) 0.007(2) -0.013(2) 0.009(2)
C12 0.0461(19) 0.0368(17) 0.0473(19) 0.0003(14) 0.0016(17) -0.0021(15)
C13 0.065(2) 0.0347(17) 0.066(2) -0.0077(17) 0.023(2) -0.0038(18)
C14 0.0472(19) 0.0424(18) 0.0482(19) -0.0049(15) 0.0015(17) -0.0054(16)
C15 0.060(2) 0.058(2) 0.053(2) -0.0015(18) 0.0116(19) -0.0058(18)
C16 0.0476(19) 0.0381(17) 0.0438(18) -0.0001(14) 0.0060(16) 0.0056(14)
C17 0.069(3) 0.068(3) 0.062(3) 0.014(2) 0.003(2) 0.023(2)
C18 0.0473(19) 0.0381(17) 0.0431(19) 0.0015(14) 0.0032(16) -0.0008(15)
C19 0.051(2) 0.064(3) 0.099(3) 0.021(2) 0.009(2) -0.0131(19)
C20 0.059(2) 0.0437(18) 0.057(2) 0.0029(16) 0.0069(19) 0.0009(17)
C21 0.066(3) 0.067(3) 0.082(3) -0.003(2) -0.001(2) -0.026(2)
C22 0.048(2) 0.0391(17) 0.0513(19) 0.0019(15) 0.0031(16) 0.0034(15)
C23 0.061(2) 0.075(3) 0.067(3) 0.023(2) 0.021(2) 0.003(2)
C24 0.070(3) 0.0438(19) 0.048(2) 0.0020(16) -0.001(2) 0.0016(18)
C25 0.079(3) 0.048(2) 0.062(2) 0.0139(18) 0.020(2) 0.012(2)

loop_
_atom_type_symbol
_atom_type_description
_atom_type_scat_dispersion_real
_atom_type_scat_dispersion_imag
_atom_type_scat_source
C C 0.0033 0.0016 'International Tables Vol C Tables 4.2.6.8 and 6.1.1.4'
H H 0.0000 0.0000 'International Tables Vol C Tables 4.2.6.8 and 6.1.1.4'
N N 0.0061 0.0033 'International Tables Vol C Tables 4.2.6.8 and 6.1.1.4'
O O 0.0106 0.0060 'International Tables Vol C Tables 4.2.6.8 and 6.1.1.4'

loop_
_geom_angle_atom_site_label_1
_geom_angle_atom_site_label_2
_geom_angle_atom_site_label_3
_geom_angle
_geom_angle_site_symmetry_1
_geom_angle_site_symmetry_3
_geom_angle_publ_flag
C12 O1 C4 108.1(2) . . ?
C22 N1 C12 120.2(3) . . ?
C2 C1 C22 119.7(3) . . ?
C14 C1 C2 117.8(3) . . ?
C14 C1 C22 122.5(3) . . ?
C1 C2 H2 119.9 . . ?
C5 C2 C1 120.3(4) . . ?
C5 C2 H2 119.9 . . ?
H3A C3 H3B 109.5 . . ?
H3A C3 H3C 109.5 . . ?
H3B C3 H3C 109.5 . . ?
C13 C3 H3A 109.5 . . ?
C13 C3 H3B 109.5 . . ?
C13 C3 H3C 109.5 . . ?
O1 C4 C16 114.9(3) . . ?
C10 C4 O1 109.4(3) . . ?
C10 C4 C16 135.5(3) . . ?
C2 C5 H5 119.1 . . ?
C13 C5 C2 121.9(3) . . ?
C13 C5 H5 119.1 . . ?
N2 C6 C18 178.1(4) . . ?
C8 C7 H7 119.6 . . ?
C8 C7 C21 120.8(3) . . ?
C21 C7 H7 119.6 . . ?
C7 C8 C10 122.0(3) . . ?
C7 C8 C15 118.2(3) . . ?
C15 C8 C10 119.7(3) . . ?
C11 C9 H9 119.4 . . ?
C16 C9 H9 119.4 . . ?
C16 C9 C11 121.3(3) . . ?
C4 C10 C8 129.5(3) . . ?
C4 C10 C18 105.6(3) . . ?
C18 C10 C8 124.7(3) . . ?
C9 C11 H11 119.9 . . ?
C17 C11 C9 120.2(4) . . ?
C17 C11 H11 119.9 . . ?
O1 C12 N1 122.7(3) . . ?
O1 C12 C18 108.9(3) . . ?
N1 C12 C18 128.4(3) . . ?
C5 C13 C3 121.5(4) . . ?
C5 C13 C24 117.6(3) . . ?
C24 C13 C3 120.9(4) . . ?
C1 C14 H14 119.6 . . ?
C24 C14 C1 120.8(3) . . ?
C24 C14 H14 119.6 . . ?
C8 C15 H15 119.7 . . ?
C23 C15 C8 120.7(4) . . ?
C23 C15 H15 119.7 . . ?
C9 C16 C4 121.0(3) . . ?
C9 C16 C20 118.0(3) . . ?
C20 C16 C4 121.0(3) . . ?
C11 C17 H17 120.2 . . ?
C11 C17 C25 119.6(4) . . ?
C25 C17 H17 120.2 . . ?
C6 C18 C10 127.6(3) . . ?
C12 C18 C6 124.4(3) . . ?
C12 C18 C10 107.9(3) . . ?
C21 C19 H19 120.1 . . ?
C21 C19 C23 119.8(4) . . ?
C23 C19 H19 120.1 . . ?
C16 C20 H20 119.9 . . ?
C25 C20 C16 120.3(4) . . ?
C25 C20 H20 119.9 . . ?
C7 C21 H21 119.8 . . ?
C19 C21 C7 120.5(4) . . ?
C19 C21 H21 119.8 . . ?
N1 C22 C1 122.0(3) . . ?
N1 C22 H22 119.0 . . ?
C1 C22 H22 119.0 . . ?
C15 C23 H23 120.0 . . ?
C19 C23 C15 120.0(4) . . ?
C19 C23 H23 120.0 . . ?
C13 C24 H24 119.2 . . ?
C14 C24 C13 121.5(3) . . ?
C14 C24 H24 119.2 . . ?
C17 C25 C20 120.7(4) . . ?
C17 C25 H25 119.6 . . ?
C20 C25 H25 119.6 . . ?

loop_
_geom_bond_atom_site_label_1
_geom_bond_atom_site_label_2
_geom_bond_distance
_geom_bond_site_symmetry_2
_geom_bond_publ_flag
O1 C4 1.386(3) . ?
O1 C12 1.358(4) . ?
N1 C12 1.360(4) . ?
N1 C22 1.285(4) . ?
N2 C6 1.140(5) . ?
C1 C2 1.393(4) . ?
C1 C14 1.381(4) . ?
C1 C22 1.445(4) . ?
C2 H2 0.9300 . ?
C2 C5 1.384(5) . ?
C3 H3A 0.9600 . ?
C3 H3B 0.9600 . ?
C3 H3C 0.9600 . ?
C3 C13 1.509(5) . ?
C4 C10 1.368(4) . ?
C4 C16 1.454(4) . ?
C5 H5 0.9300 . ?
C5 C13 1.365(5) . ?
C6 C18 1.425(5) . ?
C7 H7 0.9300 . ?
C7 C8 1.370(5) . ?
C7 C21 1.382(5) . ?
C8 C10 1.477(4) . ?
C8 C15 1.391(5) . ?
C9 H9 0.9300 . ?
C9 C11 1.384(5) . ?
C9 C16 1.383(5) . ?
C10 C18 1.433(4) . ?
C11 H11 0.9300 . ?
C11 C17 1.368(6) . ?
C12 C18 1.367(4) . ?
C13 C24 1.381(5) . ?
C14 H14 0.9300 . ?
C14 C24 1.379(5) . ?
C15 H15 0.9300 . ?
C15 C23 1.384(5) . ?
C16 C20 1.392(4) . ?
C17 H17 0.9300 . ?
C17 C25 1.370(6) . ?
C19 H19 0.9300 . ?
C19 C21 1.365(6) . ?
C19 C23 1.366(6) . ?
C20 H20 0.9300 . ?
C20 C25 1.388(5) . ?
C21 H21 0.9300 . ?
C22 H22 0.9300 . ?
C23 H23 0.9300 . ?
C24 H24 0.9300 . ?
C25 H25 0.9300 . ?

loop_
_geom_torsion_atom_site_label_1
_geom_torsion_atom_site_label_2
_geom_torsion_atom_site_label_3
_geom_torsion_atom_site_label_4
_geom_torsion
_geom_torsion_site_symmetry_1
_geom_torsion_site_symmetry_2
_geom_torsion_site_symmetry_3
_geom_torsion_site_symmetry_4
_geom_torsion_publ_flag
O1 C4 C10 C8 -172.7(3) . . . . ?
O1 C4 C10 C18 2.8(3) . . . . ?
O1 C4 C16 C9 12.0(4) . . . . ?
O1 C4 C16 C20 -165.6(3) . . . . ?
O1 C12 C18 C6 -174.6(3) . . . . ?
O1 C12 C18 C10 2.0(3) . . . . ?
N1 C12 C18 C6 7.4(5) . . . . ?
N1 C12 C18 C10 -176.1(3) . . . . ?
C1 C2 C5 C13 1.3(6) . . . . ?
C1 C14 C24 C13 1.2(5) . . . . ?
C2 C1 C14 C24 0.3(5) . . . . ?
C2 C1 C22 N1 -175.1(3) . . . . ?
C2 C5 C13 C3 -178.5(4) . . . . ?
C2 C5 C13 C24 0.2(6) . . . . ?
C3 C13 C24 C14 177.3(3) . . . . ?
C4 O1 C12 N1 178.0(3) . . . . ?
C4 O1 C12 C18 -0.2(3) . . . . ?
C4 C10 C18 C6 173.4(3) . . . . ?
C4 C10 C18 C12 -2.9(3) . . . . ?
C4 C16 C20 C25 178.5(3) . . . . ?
C5 C13 C24 C14 -1.5(5) . . . . ?
C7 C8 C10 C4 -124.7(4) . . . . ?
C7 C8 C10 C18 60.5(5) . . . . ?
C7 C8 C15 C23 -0.9(5) . . . . ?
C8 C7 C21 C19 -1.5(6) . . . . ?
C8 C10 C18 C6 -10.7(5) . . . . ?
C8 C10 C18 C12 172.9(3) . . . . ?
C8 C15 C23 C19 0.2(6) . . . . ?
C9 C11 C17 C25 0.0(6) . . . . ?
C9 C16 C20 C25 0.8(5) . . . . ?
C10 C4 C16 C9 -172.2(4) . . . . ?
C10 C4 C16 C20 10.2(5) . . . . ?
C10 C8 C15 C23 177.4(3) . . . . ?
C11 C9 C16 C4 -178.4(3) . . . . ?
C11 C9 C16 C20 -0.8(5) . . . . ?
C11 C17 C25 C20 0.0(6) . . . . ?
C12 O1 C4 C10 -1.7(3) . . . . ?
C12 O1 C4 C16 175.2(2) . . . . ?
C12 N1 C22 C1 -178.8(3) . . . . ?
C14 C1 C2 C5 -1.5(5) . . . . ?
C14 C1 C22 N1 3.7(5) . . . . ?
C15 C8 C10 C4 57.1(5) . . . . ?
C15 C8 C10 C18 -117.7(4) . . . . ?
C16 C4 C10 C8 11.3(6) . . . . ?
C16 C4 C10 C18 -173.1(3) . . . . ?
C16 C9 C11 C17 0.3(6) . . . . ?
C16 C20 C25 C17 -0.4(5) . . . . ?
C21 C7 C8 C10 -176.7(3) . . . . ?
C21 C7 C8 C15 1.6(5) . . . . ?
C21 C19 C23 C15 -0.1(6) . . . . ?
C22 N1 C12 O1 -1.3(5) . . . . ?
C22 N1 C12 C18 176.6(3) . . . . ?
C22 C1 C2 C5 177.4(3) . . . . ?
C22 C1 C14 C24 -178.5(3) . . . . ?
C23 C19 C21 C7 0.8(6) . . . . ?
